data_7234478
loop_
_publ_author_name
'Rong Zheng'
'Xiaofei Mei'
'Zhenghuan Lin'
'Yan Zhao'
'Huimei Yao'
'Wei Lv'
'Qidan Ling'

_publ_section_title
;
 Strong CIE activity, multi-stimuli-responsive fluorescence and data
 storage application of new diphenyl maleimide derivatives
;
_journal_name_full 'Journal of Materials Chemistry C'
_journal_page_first 10242
_journal_page_last 10248
_journal_paper_doi 10.1039/C5TC02374B
_journal_volume 3
_journal_year 2015
_chemical_formula_moiety 'C23 H15 Br N2 O3'
_chemical_formula_sum 'C23 H15 Br N2 O3'
_chemical_formula_weight 447.29
_space_group_crystal_system monoclinic
_space_group_IT_number 14
_space_group_name_Hall '-P 2ybc'
_space_group_name_H-M_alt 'P 1 21/c 1'
_symmetry_Int_Tables_number 14
_atom_sites_solution_primary iterative
_cell_angle_alpha 90
_cell_angle_beta 97.996(2)
_cell_angle_gamma 90
_cell_formula_units_Z 4
_cell_length_a 11.1280(3)
_cell_length_b 8.6691(2)
_cell_length_c 21.0368(4)
_cell_measurement_reflns_used 4214
_cell_measurement_temperature 292.14(10)
_cell_measurement_theta_max 73.9270
_cell_measurement_theta_min 3.9830
_cell_volume 2009.68(8)
_computing_cell_refinement
;
CrysAlisPro, Agilent Technologies,
Version 1.171.37.34 (release 22-05-2014 CrysAlis171 .NET)
(compiled May 22 2014,16:03:01)
;
_computing_data_collection
;
CrysAlisPro, Agilent Technologies,
Version 1.171.37.34 (release 22-05-2014 CrysAlis171 .NET)
(compiled May 22 2014,16:03:01)
;
_computing_data_reduction
;
CrysAlisPro, Agilent Technologies,
Version 1.171.37.34 (release 22-05-2014 CrysAlis171 .NET)
(compiled May 22 2014,16:03:01)
;
_computing_molecular_graphics 'Olex2 (Dolomanov et al., 2009)'
_computing_publication_material 'Olex2 (Dolomanov et al., 2009)'
_computing_structure_refinement 'olex2.refine (Bourhis et al., 2015)'
_computing_structure_solution 'olex2.solve (Bourhis et al., 2015)'
_diffrn_ambient_environment air
_diffrn_ambient_temperature 292.14(10)
_diffrn_detector 'CCD plate'
_diffrn_detector_area_resol_mean 10.5148
_diffrn_detector_type Atlas
_diffrn_measured_fraction_theta_full 0.9741
_diffrn_measured_fraction_theta_max 0.9741
_diffrn_measurement_details
;
#__ type_ start__ end____ width___ exp.time_
  1 omega  -50.00   33.00   1.0000    2.5000
omega____ theta____ kappa____ phi______ frames
    -      -41.3249   38.0000  -60.0000 83

#__ type_ start__ end____ width___ exp.time_
  2 omega  -50.00   33.00   1.0000    2.5000
omega____ theta____ kappa____ phi______ frames
    -      -41.3249   38.0000  150.0000 83

#__ type_ start__ end____ width___ exp.time_
  3 omega  -96.00   -2.00   1.0000    2.5000
omega____ theta____ kappa____ phi______ frames
    -      -41.3249  125.0000   30.0000 94

#__ type_ start__ end____ width___ exp.time_
  4 omega   23.00   97.00   1.0000    2.5000
omega____ theta____ kappa____ phi______ frames
    -       41.3249 -125.0000    0.0000 74

#__ type_ start__ end____ width___ exp.time_
  5 omega   30.00   91.00   1.0000    7.5000
omega____ theta____ kappa____ phi______ frames
    -      106.3615  -30.0000 -150.0000 61

#__ type_ start__ end____ width___ exp.time_
  6 omega   33.00   99.00   1.0000    7.5000
omega____ theta____ kappa____ phi______ frames
    -      106.3615  -45.0000   60.0000 66

#__ type_ start__ end____ width___ exp.time_
  7 omega   77.00  178.00   1.0000    7.5000
omega____ theta____ kappa____ phi______ frames
    -      106.3615   61.0000   30.0000 101

#__ type_ start__ end____ width___ exp.time_
  8 omega   33.00   99.00   1.0000    7.5000
omega____ theta____ kappa____ phi______ frames
    -      106.3615  -45.0000  -90.0000 66

#__ type_ start__ end____ width___ exp.time_
  9 omega   30.00   91.00   1.0000    7.5000
omega____ theta____ kappa____ phi______ frames
    -      106.3615  -30.0000   90.0000 61

#__ type_ start__ end____ width___ exp.time_
 10 omega   94.00  178.00   1.0000    7.5000
omega____ theta____ kappa____ phi______ frames
    -      106.3615  125.0000   90.0000 84

#__ type_ start__ end____ width___ exp.time_
 11 omega   18.00  168.00   1.0000    7.5000
omega____ theta____ kappa____ phi______ frames
    -      106.3615    0.0000 -180.0000 150
;
_diffrn_measurement_device 'four-circle diffractometer'
_diffrn_measurement_device_type 'SuperNova, Dual, Cu at zero, Atlas'
_diffrn_measurement_method '\w scans'
_diffrn_orient_matrix_UB_11 0.0917507000
_diffrn_orient_matrix_UB_12 0.1333494000
_diffrn_orient_matrix_UB_13 0.0008749000
_diffrn_orient_matrix_UB_21 0.0596395000
_diffrn_orient_matrix_UB_22 -0.0496866000
_diffrn_orient_matrix_UB_23 0.0673540000
_diffrn_orient_matrix_UB_31 0.0871316000
_diffrn_orient_matrix_UB_32 -0.1063182000
_diffrn_orient_matrix_UB_33 -0.0304900000
_diffrn_radiation_monochromator mirror
_diffrn_radiation_probe x-ray
_diffrn_radiation_type 'Cu K\a'
_diffrn_radiation_wavelength 1.54184
_diffrn_reflns_av_R_equivalents 0.0259
_diffrn_reflns_av_unetI/netI 0.0247
_diffrn_reflns_limit_h_max 12
_diffrn_reflns_limit_h_min -13
_diffrn_reflns_limit_k_max 9
_diffrn_reflns_limit_k_min -10
_diffrn_reflns_limit_l_max 20
_diffrn_reflns_limit_l_min -26
_diffrn_reflns_number 11421
_diffrn_reflns_theta_full 74.1026
_diffrn_reflns_theta_max 74.10
_diffrn_reflns_theta_min 4.01
_diffrn_source 'sealed X-ray tube'
_diffrn_source_type 'SuperNova (Cu) X-ray Source'
_exptl_absorpt_coefficient_mu 3.012
_exptl_absorpt_correction_T_max 1.00000
_exptl_absorpt_correction_T_min 0.64262
_exptl_absorpt_correction_type multi-scan
_exptl_absorpt_process_details
;
CrysAlisPro, Agilent Technologies,
Version 1.171.37.34 (release 22-05-2014 CrysAlis171 .NET)
(compiled May 22 2014,16:03:01)
Empirical absorption correction using spherical harmonics,
 implemented in SCALE3 ABSPACK scaling algorithm.
;
_exptl_crystal_density_diffrn 1.4782
_exptl_crystal_F_000 903.8311
_refine_diff_density_max 0.9417
_refine_diff_density_min -0.7080
_refine_diff_density_rms 0.0579
_refine_ls_d_res_high 0.8016
_refine_ls_d_res_low 11.0198
_refine_ls_extinction_expression Fc^*^=kFc[1+0.001xFc^2^\l^3^/sin(2\q)]^-1/4^
_refine_ls_goodness_of_fit_ref 1.0428
_refine_ls_hydrogen_treatment mixed
_refine_ls_matrix_type full
_refine_ls_number_constraints 30
_refine_ls_number_parameters 262
_refine_ls_number_reflns 3983
_refine_ls_number_restraints 0
_refine_ls_restrained_S_all 1.0428
_refine_ls_R_factor_all 0.0600
_refine_ls_R_factor_gt 0.0472
_refine_ls_shift/su_max 0.0001
_refine_ls_shift/su_mean 0.0000
_refine_ls_structure_factor_coef Fsqd
_refine_ls_weighting_details 'w=1/[\s^2^(Fo^2^)+(0.0748P)^2^+0.7080P] where P=(Fo^2^+2Fc^2^)/3'
_refine_ls_weighting_scheme calc
_refine_ls_wR_factor_gt 0.1321
_refine_ls_wR_factor_ref 0.1490
_reflns_Friedel_coverage 0.0
_reflns_limit_h_max 13
_reflns_limit_h_min -13
_reflns_limit_k_max 10
_reflns_limit_k_min 0
_reflns_limit_l_max 26
_reflns_limit_l_min 0
_reflns_number_gt 3038
_reflns_number_total 3983
_reflns_threshold_expression I>=2u(I)
_cod_data_source_file J-Mater-Chem-C-2015-3-10242.cif
_cod_data_source_block 2d
_cod_database_code 7234478
_chemical_oxdiff_formula 'C1 H1 O1 N1 Br1'
_reflns_odcompleteness_completeness 99.79
_reflns_odcompleteness_iscentric 1
_reflns_odcompleteness_theta 66.97
_olex2_refinement_description
;
1. Fixed Uiso
 At 1.2 times of:
  All C(H) groups, All N(H) groups
2.a Aromatic/amide H refined with riding coordinates:
 N1(H1), C3(H3), C6(H6), C5(H5), C20(H20), C13(H13), C17(H17), C23(H23),
 C2(H2), C16(H16), C19(H19), C14(H14), C22(H22), C21(H21), C15(H15)
;

loop_
_space_group_symop_id
_space_group_symop_operation_xyz
1 x,y,z
2 -x,y+1/2,-z+1/2
3 -x,-y,-z
4 x,-y-1/2,z-1/2

loop_
_atom_site_label
_atom_site_type_symbol
_atom_site_fract_x
_atom_site_fract_y
_atom_site_fract_z
_atom_site_U_iso_or_equiv
_atom_site_adp_type
_atom_site_occupancy
_atom_site_refinement_flags_posn
Br1 Br 0.60945(4) 0.26108(6) 0.45674(2) 0.1080(3) Uani 1.000000 .
O1 O 1.09032(18) 0.1162(2) 0.29464(10) 0.0671(5) Uani 1.000000 .
O3 O 0.9920(2) 0.2330(3) 0.12793(12) 0.0835(7) Uani 1.000000 .
O2 O 1.2900(2) 0.4192(3) 0.27737(9) 0.0764(6) Uani 1.000000 .
N2 N 1.1185(2) 0.3421(3) 0.21152(10) 0.0630(6) Uani 1.000000 .
N1 N 1.0366(2) 0.3504(3) 0.25486(11) 0.0641(6) Uani 1.000000 .
H1 H 0.9941(2) 0.4325(3) 0.25740(11) 0.0769(7) Uiso 1.000000 R
C4 C 0.9242(2) 0.2422(3) 0.33343(12) 0.0506(6) Uani 1.000000 .
C10 C 1.2074(2) 0.2735(3) 0.12366(12) 0.0505(5) Uani 1.000000 .
C3 C 0.9374(3) 0.1716(3) 0.39343(14) 0.0634(7) Uani 1.000000 .
H3 H 1.0088(3) 0.1199(3) 0.40869(14) 0.0761(8) Uiso 1.000000 R
C18 C 1.2132(2) 0.2269(3) 0.05661(12) 0.0531(6) Uani 1.000000 .
C7 C 1.0238(2) 0.2288(3) 0.29323(12) 0.0520(6) Uani 1.000000 .
C6 C 0.7227(3) 0.3211(4) 0.34768(15) 0.0712(8) Uani 1.000000 .
H6 H 0.6500(3) 0.3698(4) 0.33219(15) 0.0855(9) Uiso 1.000000 R
C11 C 1.0909(3) 0.2739(3) 0.15080(13) 0.0591(6) Uani 1.000000 .
C12 C 1.4273(2) 0.3441(3) 0.16561(11) 0.0529(6) Uani 1.000000 .
C5 C 0.8170(3) 0.3172(4) 0.31136(13) 0.0632(7) Uani 1.000000 .
H5 H 0.8081(3) 0.3657(4) 0.27154(13) 0.0759(8) Uiso 1.000000 R
C20 C 1.2855(3) 0.2688(5) -0.04424(15) 0.0772(10) Uani 1.000000 .
H20 H 1.3287(3) 0.3283(5) -0.07004(15) 0.0926(12) Uiso 1.000000 R
C13 C 1.4893(3) 0.4772(4) 0.18842(13) 0.0638(7) Uani 1.000000 .
H13 H 1.4496(3) 0.5540(4) 0.20830(13) 0.0766(8) Uiso 1.000000 R
C17 C 1.4909(3) 0.2290(4) 0.13893(15) 0.0649(7) Uani 1.000000 .
H17 H 1.4512(3) 0.1387(4) 0.12432(15) 0.0779(8) Uiso 1.000000 R
C23 C 1.1521(2) 0.0971(3) 0.03091(13) 0.0602(6) Uani 1.000000 .
H23 H 1.1052(2) 0.0402(3) 0.05570(13) 0.0722(8) Uiso 1.000000 R
C2 C 0.8440(3) 0.1789(4) 0.43015(15) 0.0735(8) Uani 1.000000 .
H2 H 0.8532(3) 0.1341(4) 0.47070(15) 0.0882(10) Uiso 1.000000 R
C8 C 1.2416(3) 0.3710(3) 0.22692(12) 0.0559(6) Uani 1.000000 .
C16 C 1.6125(3) 0.2469(4) 0.13378(16) 0.0759(9) Uani 1.000000 .
H16 H 1.6546(3) 0.1679(4) 0.11662(16) 0.0911(11) Uiso 1.000000 R
C9 C 1.2966(2) 0.3275(3) 0.16802(11) 0.0516(5) Uani 1.000000 .
C1 C 0.7378(3) 0.2520(3) 0.40695(16) 0.0683(8) Uani 1.000000 .
C19 C 1.2802(3) 0.3135(4) 0.01840(13) 0.0639(7) Uani 1.000000 .
H19 H 1.3214(3) 0.4012(4) 0.03493(13) 0.0767(8) Uiso 1.000000 R
C14 C 1.6111(3) 0.4942(5) 0.18117(15) 0.0795(9) Uani 1.000000 .
H14 H 1.6521(3) 0.5842(5) 0.19511(15) 0.0954(11) Uiso 1.000000 R
C22 C 1.1604(3) 0.0515(4) -0.03149(14) 0.0752(9) Uani 1.000000 .
H22 H 1.1208(3) -0.0371(4) -0.04819(14) 0.0902(10) Uiso 1.000000 R
C21 C 1.2278(3) 0.1382(5) -0.06864(13) 0.0800(10) Uani 1.000000 .
H21 H 1.2340(3) 0.1076(5) -0.11044(13) 0.0961(12) Uiso 1.000000 R
C15 C 1.6710(3) 0.3799(5) 0.15377(15) 0.0819(10) Uani 1.000000 .
H15 H 1.7521(3) 0.3929(5) 0.14875(15) 0.0982(12) Uiso 1.000000 R

loop_
_atom_site_aniso_label
_atom_site_aniso_U_11
_atom_site_aniso_U_22
_atom_site_aniso_U_33
_atom_site_aniso_U_12
_atom_site_aniso_U_13
_atom_site_aniso_U_23
Br1 0.0967(4) 0.1286(4) 0.1144(4) -0.0275(2) 0.0702(3) -0.0268(3)
O1 0.0583(11) 0.0586(11) 0.0876(13) 0.0067(9) 0.0212(9) -0.0019(10)
O3 0.0534(12) 0.1116(18) 0.0906(15) -0.0145(11) 0.0285(11) -0.0307(13)
O2 0.0915(15) 0.0905(15) 0.0502(10) -0.0137(12) 0.0206(9) -0.0115(10)
N2 0.0636(14) 0.0772(15) 0.0540(12) -0.0019(11) 0.0287(10) -0.0064(10)
N1 0.0746(15) 0.0617(13) 0.0643(13) 0.0118(11) 0.0389(11) 0.0051(10)
C4 0.0498(13) 0.0527(13) 0.0515(12) -0.0051(10) 0.0143(10) -0.0035(10)
C10 0.0518(13) 0.0548(13) 0.0480(12) -0.0000(11) 0.0171(10) -0.0019(10)
C3 0.0636(16) 0.0641(16) 0.0643(15) -0.0049(13) 0.0148(12) 0.0100(13)
C18 0.0478(13) 0.0658(15) 0.0472(12) 0.0060(11) 0.0127(10) -0.0016(11)
C7 0.0511(13) 0.0525(13) 0.0543(13) -0.0025(11) 0.0139(10) -0.0066(10)
C6 0.0533(15) 0.088(2) 0.0755(18) 0.0038(15) 0.0198(13) -0.0098(16)
C11 0.0587(16) 0.0638(15) 0.0587(14) -0.0025(12) 0.0215(12) -0.0059(12)
C12 0.0533(13) 0.0608(14) 0.0454(11) -0.0021(11) 0.0098(10) 0.0066(10)
C5 0.0596(16) 0.0783(18) 0.0540(13) 0.0064(14) 0.0156(12) 0.0015(13)
C20 0.0677(19) 0.114(3) 0.0551(15) 0.0224(18) 0.0253(14) 0.0173(17)
C13 0.0664(17) 0.0679(17) 0.0559(13) -0.0085(14) 0.0042(12) 0.0027(12)
C17 0.0609(17) 0.0690(17) 0.0671(16) 0.0020(13) 0.0169(13) 0.0016(13)
C23 0.0535(14) 0.0713(17) 0.0561(13) 0.0028(13) 0.0087(11) -0.0077(12)
C2 0.084(2) 0.080(2) 0.0592(15) -0.0195(17) 0.0228(14) 0.0062(14)
C8 0.0688(16) 0.0555(14) 0.0470(12) -0.0038(12) 0.0204(11) 0.0001(10)
C16 0.0612(18) 0.101(3) 0.0678(17) 0.0138(17) 0.0178(14) 0.0086(16)
C9 0.0582(14) 0.0510(13) 0.0481(12) -0.0011(11) 0.0166(10) 0.0006(10)
C1 0.0656(18) 0.0730(18) 0.0729(18) -0.0190(14) 0.0332(15) -0.0152(14)
C19 0.0582(15) 0.0775(18) 0.0590(14) 0.0020(14) 0.0184(12) 0.0061(13)
C14 0.0681(19) 0.098(2) 0.0695(17) -0.0250(18) -0.0004(14) 0.0090(17)
C22 0.0671(18) 0.094(2) 0.0621(16) 0.0142(17) 0.0010(13) -0.0225(16)
C21 0.075(2) 0.119(3) 0.0453(13) 0.035(2) 0.0053(13) -0.0096(16)
C15 0.0550(17) 0.125(3) 0.0651(17) -0.0096(19) 0.0073(13) 0.0168(19)

loop_
_atom_type_symbol
_atom_type_scat_dispersion_real
_atom_type_scat_dispersion_imag
_atom_type_scat_Cromer_Mann_a1
_atom_type_scat_Cromer_Mann_a2
_atom_type_scat_Cromer_Mann_a3
_atom_type_scat_Cromer_Mann_a4
_atom_type_scat_Cromer_Mann_b1
_atom_type_scat_Cromer_Mann_b2
_atom_type_scat_Cromer_Mann_b3
_atom_type_scat_Cromer_Mann_b4
_atom_type_scat_Cromer_Mann_c
_atom_type_scat_source
_atom_type_scat_dispersion_source
H 0.00000 0.00000 0.49300 0.32291 0.14019 0.04081 10.51090 26.12570 3.14236 57.79970 0.0030380000826 'International Tables Volume C Table 6.1.1.4 (pp. 500-502)' 'Henke, Gullikson and Davis, At. Data and Nucl. Data Tables, 1993, 54, 2'
C 0.01920 0.00962 2.31000 1.02000 1.58860 0.86500 20.84390 10.20750 0.56870 51.65120 0.215599998832 'International Tables Volume C Table 6.1.1.4 (pp. 500-502)' 'Henke, Gullikson and Davis, At. Data and Nucl. Data Tables, 1993, 54, 2'
Br -0.67402 1.33011 17.17890 5.23580 5.63770 3.98510 2.17230 16.57960 0.26090 41.43280 2.95569992065 'International Tables Volume C Table 6.1.1.4 (pp. 500-502)' 'Henke, Gullikson and Davis, At. Data and Nucl. Data Tables, 1993, 54, 2'
O 0.05239 0.03377 3.04850 2.28680 1.54630 0.86700 13.27710 5.70110 0.32390 32.90890 0.250800013542 'International Tables Volume C Table 6.1.1.4 (pp. 500-502)' 'Henke, Gullikson and Davis, At. Data and Nucl. Data Tables, 1993, 54, 2'
N 0.03256 0.01839 12.21260 3.13220 2.01250 1.16630 0.00570 9.89330 28.99750 0.58260 -11.5290002823 'International Tables Volume C Table 6.1.1.4 (pp. 500-502)' 'Henke, Gullikson and Davis, At. Data and Nucl. Data Tables, 1993, 54, 2'

loop_
_geom_angle_atom_site_label_1
_geom_angle_atom_site_label_2
_geom_angle_atom_site_label_3
_geom_angle
_geom_angle_site_symmetry_1
_geom_angle_site_symmetry_3
C11 N2 N1 122.9(2) . .
C8 N2 N1 124.0(2) . .
C8 N2 C11 111.9(2) . .
H1 N1 N2 120.34(15) . .
C7 N1 N2 119.3(2) . .
C7 N1 H1 120.34(14) . .
C7 C4 C3 119.2(2) . .
C5 C4 C3 119.3(3) . .
C5 C4 C7 121.5(2) . .
C11 C10 C18 121.5(2) . .
C9 C10 C18 129.1(2) . .
C9 C10 C11 109.3(2) . .
H3 C3 C4 120.17(17) . .
C2 C3 C4 119.7(3) . .
C2 C3 H3 120.17(19) . .
C23 C18 C10 120.7(2) . .
C19 C18 C10 120.1(3) . .
C19 C18 C23 119.1(2) . .
N1 C7 O1 121.7(2) . .
C4 C7 O1 123.0(2) . .
C4 C7 N1 115.3(2) . .
C5 C6 H6 120.50(19) . .
C1 C6 H6 120.50(19) . .
C1 C6 C5 119.0(3) . .
N2 C11 O3 124.5(3) . .
C10 C11 O3 130.5(3) . .
C10 C11 N2 105.0(2) . .
C17 C12 C13 118.6(3) . .
C9 C12 C13 120.9(2) . .
C9 C12 C17 120.4(2) . .
C6 C5 C4 120.8(3) . .
H5 C5 C4 119.58(15) . .
H5 C5 C6 119.58(19) . .
C19 C20 H20 119.7(2) . .
C21 C20 H20 119.66(18) . .
C21 C20 C19 120.7(3) . .
H13 C13 C12 120.26(17) . .
C14 C13 C12 119.5(3) . .
C14 C13 H13 120.3(2) . .
H17 C17 C12 119.62(17) . .
C16 C17 C12 120.8(3) . .
C16 C17 H17 119.6(2) . .
H23 C23 C18 119.74(15) . .
C22 C23 C18 120.5(3) . .
C22 C23 H23 119.7(2) . .
H2 C2 C3 119.96(19) . .
C1 C2 C3 120.1(3) . .
C1 C2 H2 119.96(17) . .
N2 C8 O2 125.4(2) . .
C9 C8 O2 129.3(3) . .
C9 C8 N2 105.4(2) . .
H16 C16 C17 119.9(2) . .
C15 C16 C17 120.2(3) . .
C15 C16 H16 119.9(2) . .
C12 C9 C10 130.3(2) . .
C8 C9 C10 108.2(2) . .
C8 C9 C12 121.5(2) . .
C6 C1 Br1 118.6(3) . .
C2 C1 Br1 120.2(2) . .
C2 C1 C6 121.1(3) . .
C20 C19 C18 119.8(3) . .
H19 C19 C18 120.10(17) . .
H19 C19 C20 120.1(2) . .
H14 C14 C13 119.7(2) . .
C15 C14 C13 120.6(3) . .
C15 C14 H14 119.7(2) . .
H22 C22 C23 120.2(2) . .
C21 C22 C23 119.6(3) . .
C21 C22 H22 120.19(19) . .
C22 C21 C20 120.2(3) . .
H21 C21 C20 119.90(18) . .
H21 C21 C22 119.90(19) . .
C14 C15 C16 120.3(3) . .
H15 C15 C16 119.8(2) . .
H15 C15 C14 119.8(2) . .

loop_
_geom_bond_atom_site_label_1
_geom_bond_atom_site_label_2
_geom_bond_distance
_geom_bond_site_symmetry_2
Br1 C1 1.887(3) .
O1 C7 1.222(3) .
O3 C11 1.192(4) .
O2 C8 1.197(3) .
N2 N1 1.378(3) .
N2 C11 1.402(4) .
N2 C8 1.386(4) .
N1 H1 0.8600 .
N1 C7 1.348(3) .
C4 C3 1.392(4) .
C4 C7 1.490(4) .
C4 C5 1.381(4) .
C10 C18 1.477(3) .
C10 C11 1.488(4) .
C10 C9 1.348(4) .
C3 H3 0.9300 .
C3 C2 1.380(4) .
C18 C23 1.384(4) .
C18 C19 1.391(4) .
C6 H6 0.9300 .
C6 C5 1.382(4) .
C6 C1 1.372(5) .
C12 C13 1.395(4) .
C12 C17 1.387(4) .
C12 C9 1.469(4) .
C5 H5 0.9300 .
C20 H20 0.9300 .
C20 C19 1.382(4) .
C20 C21 1.366(5) .
C13 H13 0.9300 .
C13 C14 1.393(4) .
C17 H17 0.9300 .
C17 C16 1.382(5) .
C23 H23 0.9300 .
C23 C22 1.387(4) .
C2 H2 0.9300 .
C2 C1 1.369(5) .
C8 C9 1.505(3) .
C16 H16 0.9300 .
C16 C15 1.361(5) .
C19 H19 0.9300 .
C14 H14 0.9300 .
C14 C15 1.366(5) .
C22 H22 0.9300 .
C22 C21 1.379(5) .
C21 H21 0.9300 .
C15 H15 0.9300 .
